data_2211492
loop_
_publ_author_name
'Karczmarzyk, Zbigniew'
'Malinka, Wies\/law'

_publ_section_title
;2,4,6-Trimethyl-8,9-dihydro-5<i>H</i>,7<i>H</i>-pyrido[3,2-<i>e</i>]pyrazino[1,2-<i>b</i>][1,2]thiazin-5-one
 11,11-dioxide
;
_journal_coeditor_code KP2062
_journal_issue 12
_journal_name_full 'Acta Crystallographica Section E'
_journal_page_first o5781
_journal_page_last o5783
_journal_paper_doi 10.1107/S1600536806048355
_journal_volume 62
_journal_year 2006
_chemical_formula_iupac 'C13 H15 N3 O3 S'
_chemical_formula_moiety 'C13 H15 N3 O3 S'
_chemical_formula_sum 'C13 H15 N3 O3 S'
_chemical_formula_weight 293.34
_chemical_melting_point 507.0(10)
_chemical_name_systematic
;2,4,6-Trimethyl-8,9-dihydro-5H,7H-pyrido[3,2-e]pyrazino[1,2-b][1,2]thiazin-5-one
11,11-dioxide
;
_space_group_IT_number 61
_symmetry_cell_setting orthorhombic
_symmetry_space_group_name_Hall '-P 2ac 2ab'
_symmetry_space_group_name_H-M 'P b c a'
_atom_sites_solution_hydrogens difmap
_atom_sites_solution_primary direct
_atom_sites_solution_secondary difmap
_cell_angle_alpha 90.00
_cell_angle_beta 90.00
_cell_angle_gamma 90.00
_cell_formula_units_Z 8
_cell_length_a 11.142(2)
_cell_length_b 14.929(3)
_cell_length_c 15.680(3)
_cell_measurement_reflns_used 223
_cell_measurement_temperature 293(2)
_cell_measurement_theta_max 79.4
_cell_measurement_theta_min 12.1
_cell_volume 2608.2(9)
_computing_cell_refinement SMART
_computing_data_collection 'SMART (Bruker, 1999)'
_computing_data_reduction 'SAINT (Bruker, 1999)'
_computing_molecular_graphics
;
ORTEP-3 for Windows (Farrugia, 1997) and PLATON (Spek, 2003)
;
_computing_publication_material 'SHELXL97 and WinGX (Farrugia, 1999)'
_computing_structure_refinement 'SHELXL97 (Sheldrick, 1997)'
_computing_structure_solution 'SIR92 (Altomare <i>et al.</i>,  1993)'
_diffrn_ambient_temperature 293(2)
_diffrn_measured_fraction_theta_full 1.000
_diffrn_measured_fraction_theta_max 1.000
_diffrn_measurement_device_type 'Bruker SMART APEX CCD'
_diffrn_measurement_method \w
_diffrn_radiation_monochromator graphite
_diffrn_radiation_source 'fine-focus sealed tube'
_diffrn_radiation_type CuK\a
_diffrn_radiation_wavelength 1.54178
_diffrn_reflns_av_R_equivalents 0.0170
_diffrn_reflns_av_sigmaI/netI 0.0090
_diffrn_reflns_limit_h_max 13
_diffrn_reflns_limit_h_min -13
_diffrn_reflns_limit_k_max 17
_diffrn_reflns_limit_k_min -18
_diffrn_reflns_limit_l_max 19
_diffrn_reflns_limit_l_min -19
_diffrn_reflns_number 27602
_diffrn_reflns_theta_full 70.08
_diffrn_reflns_theta_max 70.08
_diffrn_reflns_theta_min 5.64
_diffrn_standards_decay_% 0
_exptl_absorpt_coefficient_mu 2.325
_exptl_absorpt_correction_T_max 0.6535
_exptl_absorpt_correction_T_min 0.5879
_exptl_absorpt_correction_type multi-scan
_exptl_absorpt_process_details '(SADABS; Sheldrick, 2002)'
_exptl_crystal_colour colourless
_exptl_crystal_density_diffrn 1.494
_exptl_crystal_density_method 'not measured'
_exptl_crystal_description prism
_exptl_crystal_F_000 1232
_exptl_crystal_size_max 0.25
_exptl_crystal_size_mid 0.20
_exptl_crystal_size_min 0.20
_refine_diff_density_max 0.319
_refine_diff_density_min -0.257
_refine_ls_extinction_coef 0.00073(13)
_refine_ls_extinction_expression Fc^*^=kFc[1+0.001xFc^2^\l^3^/sin(2\q)]^-1/4^
_refine_ls_extinction_method SHELXL97
_refine_ls_goodness_of_fit_ref 1.053
_refine_ls_hydrogen_treatment refxyz
_refine_ls_matrix_type full
_refine_ls_number_parameters 227
_refine_ls_number_reflns 2478
_refine_ls_number_restraints 0
_refine_ls_restrained_S_all 1.053
_refine_ls_R_factor_all 0.0331
_refine_ls_R_factor_gt 0.0328
_refine_ls_shift/su_max 0.000
_refine_ls_shift/su_mean 0.000
_refine_ls_structure_factor_coef Fsqd
_refine_ls_weighting_details 'calc w=1/[\s^2^(Fo^2^)+(0.0623P)^2^+0.6394P] where P=(Fo^2^+2Fc^2^)/3'
_refine_ls_weighting_scheme calc
_refine_ls_wR_factor_gt 0.0961
_refine_ls_wR_factor_ref 0.0965
_reflns_number_gt 2437
_reflns_number_total 2478
_reflns_threshold_expression I>2\s(I)
_cod_data_source_file kp2062.cif
_cod_data_source_block I
_cod_depositor_comments
;
The following automatic conversions were performed:

'_chemical_melting_point' value '506-508' was changed to '507.0(10)'
- the average value was taken and precision was estimated.

Automatic conversion script
Id: cif_fix_values 1646 2011-03-28 12:23:43Z adriana 

The following automatic conversions were performed:

'_chemical_melting_point' value '506-508' was changed to '507.0(10)'
- the average value was taken and precision was estimated.

Automatic conversion script
Id: cif_fix_values 1715 2011-07-08 13:25:40Z adriana 
;
_cod_database_code 2211492
_cod_database_fobs_code 2211492

loop_
_symmetry_equiv_pos_as_xyz
'x, y, z'
'-x+1/2, -y, z+1/2'
'x+1/2, -y+1/2, -z'
'-x, y+1/2, -z+1/2'
'-x, -y, -z'
'x-1/2, y, -z-1/2'
'-x-1/2, y-1/2, z'
'x, -y-1/2, z-1/2'

loop_
_atom_site_type_symbol
_atom_site_label
_atom_site_fract_x
_atom_site_fract_y
_atom_site_fract_z
_atom_site_U_iso_or_equiv
_atom_site_adp_type
_atom_site_calc_flag
_atom_site_occupancy
S S1 0.12118(3) 0.05327(2) 0.21629(2) 0.03978(15) Uani d 1
O O1S 0.06360(11) 0.07823(8) 0.29436(7) 0.0533(3) Uani d 1
O O2S 0.22613(10) -0.00200(7) 0.22148(8) 0.0557(3) Uani d 1
O O4 -0.14085(10) 0.20694(7) 0.08207(9) 0.0585(3) Uani d 1
N N2 0.15304(11) 0.13765(8) 0.15469(8) 0.0430(3) Uani d 1
N N8 0.01101(10) -0.08456(7) 0.15140(7) 0.0392(3) Uani d 1
N N12 0.17698(13) 0.31775(9) 0.18528(9) 0.0501(3) Uani d 1
H H121 0.192(2) 0.3727(15) 0.1915(15) 0.075 Uiso d 1
C C3 0.05537(13) 0.19807(9) 0.13680(9) 0.0401(3) Uani d 1
C C4 -0.05521(12) 0.16057(9) 0.10529(9) 0.0407(3) Uani d 1
C C5 -0.15850(12) 0.01562(9) 0.05745(9) 0.0399(3) Uani d 1
C C6 -0.15806(13) -0.07752(10) 0.05954(9) 0.0422(3) Uani d 1
H H61 -0.2131(18) -0.1065(13) 0.0279(13) 0.063 Uiso d 1
C C7 -0.07353(12) -0.12614(9) 0.10425(9) 0.0392(3) Uani d 1
C C9 0.01042(12) 0.00401(9) 0.14913(9) 0.0359(3) Uani d 1
C C10 -0.06713(12) 0.05990(9) 0.10338(9) 0.0364(3) Uani d 1
C C11 0.07534(14) 0.28903(9) 0.14948(9) 0.0430(3) Uani d 1
C C13 0.27362(16) 0.25930(12) 0.21222(11) 0.0517(4) Uani d 1
H H131 0.263(2) 0.2391(17) 0.2726(14) 0.078 Uiso d 1
H H132 0.347(2) 0.2963(16) 0.2053(14) 0.078 Uiso d 1
C C14 0.27384(14) 0.17758(11) 0.15540(11) 0.0492(4) Uani d 1
H H141 0.292(2) 0.1941(14) 0.0969(14) 0.074 Uiso d 1
H H142 0.329(2) 0.1333(15) 0.1757(14) 0.074 Uiso d 1
C C15 -0.25437(17) 0.06139(12) 0.00668(13) 0.0561(4) Uani d 1
H H151 -0.292(2) 0.0176(15) -0.0302(15) 0.084 Uiso d 1
H H152 -0.221(2) 0.1067(16) -0.0274(16) 0.084 Uiso d 1
H H153 -0.309(2) 0.0878(16) 0.0437(16) 0.084 Uiso d 1
C C16 -0.06932(15) -0.22622(10) 0.10114(12) 0.0487(4) Uani d 1
H H161 -0.0518(19) -0.2505(14) 0.1557(14) 0.073 Uiso d 1
H H162 -0.008(2) -0.2435(14) 0.0664(15) 0.073 Uiso d 1
H H163 -0.142(2) -0.2488(15) 0.0823(14) 0.073 Uiso d 1
C C21 -0.01002(18) 0.36087(10) 0.12275(12) 0.0538(4) Uani d 1
H H211 -0.025(2) 0.3590(15) 0.0640(16) 0.081 Uiso d 1
H H212 -0.087(2) 0.3547(15) 0.1510(15) 0.081 Uiso d 1
H H213 0.021(2) 0.4180(17) 0.1380(14) 0.081 Uiso d 1

loop_
_atom_site_aniso_label
_atom_site_aniso_U_11
_atom_site_aniso_U_22
_atom_site_aniso_U_33
_atom_site_aniso_U_12
_atom_site_aniso_U_13
_atom_site_aniso_U_23
S1 0.0410(2) 0.0283(2) 0.0500(2) -0.00044(12) -0.00860(13) -0.00348(12)
O1S 0.0691(8) 0.0432(6) 0.0477(6) -0.0041(5) -0.0038(5) -0.0048(5)
O2S 0.0479(6) 0.0369(5) 0.0823(8) 0.0062(5) -0.0209(5) -0.0074(5)
O4 0.0456(6) 0.0398(6) 0.0901(9) 0.0089(5) -0.0090(6) 0.0013(6)
N2 0.0358(6) 0.0335(6) 0.0598(7) -0.0039(5) -0.0025(5) -0.0011(5)
N8 0.0402(6) 0.0312(6) 0.0462(6) -0.0034(4) -0.0029(5) -0.0011(5)
N12 0.0625(8) 0.0346(6) 0.0531(7) -0.0127(6) 0.0046(6) -0.0040(5)
C3 0.0420(7) 0.0306(6) 0.0478(7) -0.0004(5) 0.0022(6) 0.0014(5)
C4 0.0395(7) 0.0332(7) 0.0493(8) 0.0026(5) 0.0030(6) 0.0005(5)
C5 0.0361(7) 0.0420(7) 0.0415(7) 0.0012(6) 0.0009(5) -0.0022(6)
C6 0.0388(7) 0.0415(7) 0.0462(7) -0.0059(6) -0.0024(6) -0.0074(6)
C7 0.0393(7) 0.0346(7) 0.0438(7) -0.0054(5) 0.0030(5) -0.0034(5)
C9 0.0345(6) 0.0311(6) 0.0422(7) -0.0027(5) -0.0007(5) -0.0029(5)
C10 0.0342(7) 0.0333(7) 0.0418(7) 0.0003(5) 0.0034(5) -0.0018(5)
C11 0.0540(8) 0.0332(7) 0.0417(7) -0.0049(6) 0.0092(6) 0.0006(5)
C13 0.0497(9) 0.0495(9) 0.0560(9) -0.0168(7) 0.0002(7) -0.0052(7)
C14 0.0379(8) 0.0481(8) 0.0615(9) -0.0092(6) 0.0012(7) -0.0071(7)
C15 0.0510(9) 0.0530(9) 0.0642(10) 0.0072(7) -0.0180(8) -0.0057(8)
C16 0.0495(9) 0.0343(7) 0.0622(10) -0.0082(6) -0.0021(7) -0.0042(7)
C21 0.0697(11) 0.0309(7) 0.0608(10) 0.0025(7) 0.0103(8) 0.0032(7)

loop_
_atom_type_symbol
_atom_type_description
_atom_type_scat_dispersion_real
_atom_type_scat_dispersion_imag
_atom_type_scat_source
C C 0.0181 0.0091 'International Tables Vol C Tables 4.2.6.8 and 6.1.1.4'
H H 0.0000 0.0000 'International Tables Vol C Tables 4.2.6.8 and 6.1.1.4'
N N 0.0311 0.0180 'International Tables Vol C Tables 4.2.6.8 and 6.1.1.4'
O O 0.0492 0.0322 'International Tables Vol C Tables 4.2.6.8 and 6.1.1.4'
S S 0.3331 0.5567 'International Tables Vol C Tables 4.2.6.8 and 6.1.1.4'

loop_
_geom_angle_atom_site_label_1
_geom_angle_atom_site_label_2
_geom_angle_atom_site_label_3
_geom_angle
O1S S1 O2S 117.84(7)
O1S S1 N2 113.83(7)
O2S S1 N2 107.55(7)
O1S S1 C9 107.61(7)
O2S S1 C9 111.17(7)
N2 S1 C9 96.88(6)
C3 N2 C14 116.00(12)
C3 N2 S1 115.83(10)
C14 N2 S1 120.58(11)
C9 N8 C7 116.23(11)
C11 N12 C13 124.04(12)
C11 N12 H121 122.2(16)
C13 N12 H121 113.6(16)
C11 C3 C4 124.44(13)
C11 C3 N2 117.56(13)
C4 C3 N2 117.99(12)
O4 C4 C3 122.99(13)
O4 C4 C10 119.01(13)
C3 C4 C10 117.98(12)
C6 C5 C10 116.98(13)
C6 C5 C15 118.11(13)
C10 C5 C15 124.90(13)
C7 C6 C5 122.68(13)
C7 C6 H61 119.5(12)
C5 C6 H61 117.7(12)
N8 C7 C6 120.85(13)
N8 C7 C16 117.12(13)
C6 C7 C16 122.01(13)
N8 C9 C10 127.81(12)
N8 C9 S1 113.16(10)
C10 C9 S1 119.00(10)
C9 C10 C5 115.32(12)
C9 C10 C4 121.97(12)
C5 C10 C4 122.69(12)
N12 C11 C3 120.64(14)
N12 C11 C21 115.32(13)
C3 C11 C21 124.01(15)
N12 C13 C14 108.39(13)
N12 C13 H131 111.8(14)
C14 C13 H131 108.4(14)
N12 C13 H132 104.3(13)
C14 C13 H132 112.5(13)
H131 C13 H132 111.4(19)
N2 C14 C13 109.27(13)
N2 C14 H141 106.6(13)
C13 C14 H141 110.7(13)
N2 C14 H142 108.2(13)
C13 C14 H142 111.2(13)
H141 C14 H142 110.7(19)
C5 C15 H151 108.7(14)
C5 C15 H152 110.4(15)
H151 C15 H152 108.6(19)
C5 C15 H153 109.4(15)
H151 C15 H153 111.6(19)
H152 C15 H153 108(2)
C7 C16 H161 111.0(13)
C7 C16 H162 108.9(14)
H161 C16 H162 106.0(19)
C7 C16 H163 110.4(14)
H161 C16 H163 109.2(19)
H162 C16 H163 111.3(19)
C11 C21 H211 111.4(14)
C11 C21 H212 111.6(13)
H211 C21 H212 107.0(19)
C11 C21 H213 109.8(14)
H211 C21 H213 109.8(19)
H212 C21 H213 107.2(19)

loop_
_geom_bond_atom_site_label_1
_geom_bond_atom_site_label_2
_geom_bond_distance
S1 O1S 1.4314(12)
S1 O2S 1.4334(11)
S1 N2 1.6266(13)
S1 C9 1.7813(13)
O4 C4 1.2338(18)
N2 C3 1.4411(18)
N2 C14 1.4721(18)
N8 C9 1.3228(18)
N8 C7 1.3487(17)
N12 C11 1.335(2)
N12 C13 1.449(2)
N12 H121 0.84(2)
C3 C11 1.3902(19)
C3 C4 1.441(2)
C4 C10 1.5090(19)
C5 C6 1.391(2)
C5 C10 1.4114(19)
C5 C15 1.497(2)
C6 C7 1.380(2)
C6 H61 0.90(2)
C7 C16 1.4955(19)
C9 C10 1.3990(19)
C11 C21 1.494(2)
C13 C14 1.511(2)
C13 H131 1.00(2)
C13 H132 1.00(2)
C14 H141 0.97(2)
C14 H142 0.96(2)
C15 H151 0.97(2)
C15 H152 0.94(3)
C15 H153 0.93(3)
C16 H161 0.95(2)
C16 H162 0.91(2)
C16 H163 0.92(2)
C21 H211 0.94(2)
C21 H212 0.97(2)
C21 H213 0.95(2)

loop_
_geom_hbond_atom_site_label_D
_geom_hbond_atom_site_label_H
_geom_hbond_atom_site_label_A
_geom_hbond_site_symmetry_A
_geom_hbond_distance_DH
_geom_hbond_distance_HA
_geom_hbond_distance_DA
_geom_hbond_angle_DHA
_geom_hbond_publ_flag
N12 H121 O2S 7_665 0.84(2) 2.13(2) 2.9545(18) 165(2) yes
C13 H131 O4 6_656 1.00(2) 2.56(2) 3.453(2) 148.0(17) yes
C13 H132 N8 7_665 1.00(2) 2.53(2) 3.479(2) 160.8(18) yes
C16 H163 O4 7_555 0.92(2) 2.51(2) 3.393(2) 160.1(18) yes

loop_
_geom_torsion_atom_site_label_1
_geom_torsion_atom_site_label_2
_geom_torsion_atom_site_label_3
_geom_torsion_atom_site_label_4
_geom_torsion
O1S S1 N2 C3 -51.65(12)
O2S S1 N2 C3 175.90(10)
C9 S1 N2 C3 61.08(11)
O1S S1 N2 C14 96.74(12)
O2S S1 N2 C14 -35.72(13)
C9 S1 N2 C14 -150.53(12)
C14 N2 C3 C11 -20.62(19)
S1 N2 C3 C11 129.25(12)
C14 N2 C3 C4 158.05(13)
S1 N2 C3 C4 -52.09(16)
C11 C3 C4 O4 4.1(2)
N2 C3 C4 O4 -174.43(14)
C11 C3 C4 C10 -173.98(13)
N2 C3 C4 C10 7.45(19)
C10 C5 C6 C7 0.3(2)
C15 C5 C6 C7 179.87(15)
C9 N8 C7 C6 -2.60(19)
C9 N8 C7 C16 175.94(13)
C5 C6 C7 N8 2.6(2)
C5 C6 C7 C16 -175.82(14)
C7 N8 C9 C10 -0.3(2)
C7 N8 C9 S1 177.74(10)
O1S S1 C9 N8 -97.90(11)
O2S S1 C9 N8 32.51(13)
N2 S1 C9 N8 144.37(10)
O1S S1 C9 C10 80.31(12)
O2S S1 C9 C10 -149.28(11)
N2 S1 C9 C10 -37.41(12)
N8 C9 C10 C5 3.1(2)
S1 C9 C10 C5 -174.87(10)
N8 C9 C10 C4 -178.51(13)
S1 C9 C10 C4 3.57(18)
C6 C5 C10 C9 -2.83(19)
C15 C5 C10 C9 177.61(15)
C6 C5 C10 C4 178.74(13)
C15 C5 C10 C4 -0.8(2)
O4 C4 C10 C9 -162.30(14)
C3 C4 C10 C9 15.9(2)
O4 C4 C10 C5 16.0(2)
C3 C4 C10 C5 -165.78(13)
C13 N12 C11 C3 1.0(2)
C13 N12 C11 C21 -177.23(15)
C4 C3 C11 N12 174.63(13)
N2 C3 C11 N12 -6.8(2)
C4 C3 C11 C21 -7.3(2)
N2 C3 C11 C21 171.22(14)
C11 N12 C13 C14 29.7(2)
C3 N2 C14 C13 50.78(19)
S1 N2 C14 C13 -97.56(15)
N12 C13 C14 N2 -52.78(18)

loop_
_cod_related_entry_id
_cod_related_entry_database
_cod_related_entry_code
1 ChemSpider 21125887
